data_1544458
loop_
_publ_author_name
'Liang, Jun'
'Chen, Rui-Ping'
'Wang, Xiu-Yun'
'Liu, Tao-Tao'
'Wang, Xu-Sheng'
'Huang, Yuan-Biao'
'Cao, Rong'

_publ_section_title
;
 Postsynthetic ionization of an imidazole-containing metal-organic
 framework for the cycloaddition of carbon dioxide and epoxides.
;
_journal_issue 2
_journal_name_full 'Chemical science'
_journal_page_first 1570
_journal_page_last 1575
_journal_paper_doi 10.1039/c6sc04357g
_journal_volume 8
_journal_year 2017
_chemical_formula_moiety 'C11 H9 N2 O4, Cl, H2 O'
_chemical_formula_sum 'C11 H11 Cl N2 O5'
_chemical_formula_weight 286.67
_space_group_crystal_system monoclinic
_space_group_IT_number 14
_space_group_name_Hall '-P 2ybc'
_space_group_name_H-M_alt 'P 1 21/c 1'
_symmetry_space_group_name_Hall '-P 2ybc'
_symmetry_space_group_name_H-M 'P 1 21/c 1'
_atom_sites_solution_hydrogens mixed
_atom_sites_solution_primary iterative
_audit_creation_date 2016-08-13
_audit_creation_method
;
Olex2 1.2
(compiled 2016.02.19 svn.r3266 for OlexSys, GUI svn.r5155)
;
_audit_update_record
;
2016-08-13 deposited with the CCDC.
2016-11-02 downloaded from the CCDC.
;
_cell_angle_alpha 90
_cell_angle_beta 97.9679(17)
_cell_angle_gamma 90
_cell_formula_units_Z 4
_cell_length_a 6.98145(13)
_cell_length_b 21.3099(4)
_cell_length_c 8.10016(14)
_cell_measurement_reflns_used 2831
_cell_measurement_temperature 100.0(3)
_cell_measurement_theta_max 73.2540
_cell_measurement_theta_min 5.5140
_cell_volume 1193.46(4)
_computing_cell_refinement
;
CrysAlisPro, Agilent Technologies,
Version 1.171.37.35 (release 13-08-2014 CrysAlis171 .NET)
(compiled Aug 13 2014,18:06:01)
;
_computing_data_collection
;
CrysAlisPro, Agilent Technologies,
Version 1.171.37.35 (release 13-08-2014 CrysAlis171 .NET)
(compiled Aug 13 2014,18:06:01)
;
_computing_data_reduction
;
CrysAlisPro, Agilent Technologies,
Version 1.171.37.35 (release 13-08-2014 CrysAlis171 .NET)
(compiled Aug 13 2014,18:06:01)
;
_computing_molecular_graphics 'Olex2 (Dolomanov et al., 2009)'
_computing_publication_material 'Olex2 (Dolomanov et al., 2009)'
_computing_structure_refinement 'ShelXL (Sheldrick, 2015)'
_computing_structure_solution 'olex2.solve (Bourhis et al., 2015)'
_diffrn_ambient_environment N~2~
_diffrn_ambient_temperature 100.0(3)
_diffrn_detector 'CCD plate'
_diffrn_detector_area_resol_mean 10.5594
_diffrn_detector_type Atlas
_diffrn_measured_fraction_theta_full 1.000
_diffrn_measured_fraction_theta_max 0.973
_diffrn_measurement_details
;
  1 omega  -50.00   36.00   1.0000    1.0000
omega____ theta____ kappa____ phi______ frames
    -      -40.1492   38.0000  120.0000 86

  2 omega   15.00   46.00   1.0000    1.0000
omega____ theta____ kappa____ phi______ frames
    -       40.1492  -99.0000   30.0000 31

  3 omega   34.00   94.00   1.0000    1.0000
omega____ theta____ kappa____ phi______ frames
    -      106.2872  -45.0000  120.0000 60

  4 omega   42.00   85.00   1.0000    1.0000
omega____ theta____ kappa____ phi______ frames
    -      106.2872  -45.0000   60.0000 43

  5 omega   45.00   76.00   1.0000    1.0000
omega____ theta____ kappa____ phi______ frames
    -      106.2872  -30.0000  150.0000 31

  6 omega   33.00   90.00   1.0000    1.0000
omega____ theta____ kappa____ phi______ frames
    -      106.2872  -30.0000    0.0000 57

  7 omega   30.00   90.00   1.0000    1.0000
omega____ theta____ kappa____ phi______ frames
    -      106.2872  -30.0000  -60.0000 60

  8 omega   40.00  134.00   1.0000    1.0000
omega____ theta____ kappa____ phi______ frames
    -      106.2872  -77.0000 -120.0000 94

  9 omega   59.00   93.00   1.0000    1.0000
omega____ theta____ kappa____ phi______ frames
    -       40.1492 -125.0000 -120.0000 34

 10 omega   36.00   88.00   1.0000    1.0000
omega____ theta____ kappa____ phi______ frames
    -      106.2872  -30.0000 -120.0000 52

 11 omega  -50.00   19.00   1.0000    1.0000
omega____ theta____ kappa____ phi______ frames
    -      -40.1492   77.0000 -180.0000 69
;
_diffrn_measurement_device 'four-circle diffractometer'
_diffrn_measurement_device_type 'SuperNova, Dual, Cu at zero, Atlas'
_diffrn_measurement_method '\w scans'
_diffrn_orient_matrix_UB_11 0.1422291000
_diffrn_orient_matrix_UB_12 -0.0462194000
_diffrn_orient_matrix_UB_13 0.0985996000
_diffrn_orient_matrix_UB_21 0.1592343000
_diffrn_orient_matrix_UB_22 0.0505755000
_diffrn_orient_matrix_UB_23 0.0150366000
_diffrn_orient_matrix_UB_31 -0.0639600000
_diffrn_orient_matrix_UB_32 0.0231046000
_diffrn_orient_matrix_UB_33 0.1640106000
_diffrn_radiation_monochromator mirror
_diffrn_radiation_probe x-ray
_diffrn_radiation_type CuK\a
_diffrn_radiation_wavelength 1.54184
_diffrn_reflns_av_R_equivalents 0.0141
_diffrn_reflns_av_unetI/netI 0.0185
_diffrn_reflns_Laue_measured_fraction_full 1.000
_diffrn_reflns_Laue_measured_fraction_max 0.973
_diffrn_reflns_limit_h_max 7
_diffrn_reflns_limit_h_min -8
_diffrn_reflns_limit_k_max 26
_diffrn_reflns_limit_k_min -23
_diffrn_reflns_limit_l_max 9
_diffrn_reflns_limit_l_min -4
_diffrn_reflns_number 4256
_diffrn_reflns_point_group_measured_fraction_full 1.000
_diffrn_reflns_point_group_measured_fraction_max 0.973
_diffrn_reflns_theta_full 67.684
_diffrn_reflns_theta_max 73.218
_diffrn_reflns_theta_min 4.149
_diffrn_source 'sealed X-ray tube'
_diffrn_source_type 'SuperNova (Cu) X-ray Source'
_exptl_absorpt_coefficient_mu 3.051
_exptl_absorpt_correction_T_max 1.00000
_exptl_absorpt_correction_T_min 0.77014
_exptl_absorpt_correction_type multi-scan
_exptl_absorpt_process_details
;
CrysAlisPro, Agilent Technologies,
Version 1.171.37.35 (release 13-08-2014 CrysAlis171 .NET)
(compiled Aug 13 2014,18:06:01)
Empirical absorption correction using spherical harmonics,
 implemented in SCALE3 ABSPACK scaling algorithm.
;
_exptl_crystal_colour colourless
_exptl_crystal_colour_primary colourless
_exptl_crystal_density_diffrn 1.595
_exptl_crystal_description block
_exptl_crystal_F_000 592
_exptl_crystal_size_max 0.3
_exptl_crystal_size_mid 0.25
_exptl_crystal_size_min 0.25
_refine_diff_density_max 0.281
_refine_diff_density_min -0.289
_refine_diff_density_rms 0.054
_refine_ls_extinction_method none
_refine_ls_goodness_of_fit_ref 1.044
_refine_ls_hydrogen_treatment mixed
_refine_ls_matrix_type full
_refine_ls_number_parameters 185
_refine_ls_number_reflns 2327
_refine_ls_number_restraints 0
_refine_ls_restrained_S_all 1.044
_refine_ls_R_factor_all 0.0306
_refine_ls_R_factor_gt 0.0285
_refine_ls_shift/su_max 0.002
_refine_ls_shift/su_mean 0.000
_refine_ls_structure_factor_coef Fsqd
_refine_ls_weighting_details 'w=1/[\s^2^(Fo^2^)+(0.0419P)^2^+0.5619P] where P=(Fo^2^+2Fc^2^)/3'
_refine_ls_weighting_scheme calc
_refine_ls_wR_factor_gt 0.0746
_refine_ls_wR_factor_ref 0.0758
_reflns_Friedel_coverage 0.000
_reflns_number_gt 2171
_reflns_number_total 2327
_reflns_threshold_expression 'I > 2\s(I)'
_cod_data_source_file c6sc04357g2.cif
_cod_data_source_block exp_17348
_cod_depositor_comments
;Adding full bibliography for 1544458.cif.

 Adding full bibliography for 1544458.cif.
;
_cod_database_code 1544458
_chemical_oxdiff_formula 'N C H O Cl'
_shelx_space_group_comment
;
The symmetry employed for this shelxl refinement is uniquely defined
by the following loop, which should always be used as a source of
symmetry information in preference to the above space-group names.
They are only intended as comments.
;
_reflns_odcompleteness_completeness 99.95
_reflns_odcompleteness_iscentric 1
_reflns_odcompleteness_theta 66.97
_olex2_refinement_description
;
1. Fixed Uiso
 At 1.2 times of:
  All C(H) groups
 At 1.5 times of:
  All O(H) groups, All O(H,H) groups
2.a Free rotating group:
 O5(H5A,H5B)
2.b Aromatic/amide H refined with riding coordinates:
 C3(H3), C6(H6), C9(H9), C10(H10), C11(H11)
2.c Idealised tetrahedral OH refined as rotating group:
 O2(H2), O4(H4)
;
_shelx_shelxl_version_number 2016/4
_olex2_submission_special_instructions 'No special instructions were received'

loop_
_space_group_symop_operation_xyz
'x, y, z'
'-x, y+1/2, -z+1/2'
'-x, -y, -z'
'x, -y-1/2, z-1/2'

loop_
_atom_site_label
_atom_site_type_symbol
_atom_site_fract_x
_atom_site_fract_y
_atom_site_fract_z
_atom_site_U_iso_or_equiv
_atom_site_adp_type
_atom_site_occupancy
_atom_site_site_symmetry_order
_atom_site_calc_flag
_atom_site_refinement_flags_posn
O1 O 1.45938(15) 0.42056(5) 0.02355(14) 0.0184(2) Uani 1 1 d .
O2 O 1.23411(15) 0.34559(5) -0.00074(13) 0.0177(2) Uani 1 1 d .
H2 H 1.305623 0.329581 -0.061101 0.027 Uiso 1 1 calc GR
O3 O 0.85032(15) 0.62257(5) 0.37927(13) 0.0182(2) Uani 1 1 d .
O4 O 0.65540(15) 0.54213(5) 0.41921(13) 0.0159(2) Uani 1 1 d .
H4 H 0.592119 0.569684 0.457185 0.024 Uiso 1 1 calc GR
N1 N 0.95534(16) 0.35195(5) 0.19588(14) 0.0102(2) Uani 1 1 d .
N2 N 0.81568(17) 0.26591(6) 0.10904(15) 0.0134(3) Uani 1 1 d .
H2A H 0.736(3) 0.2374(9) 0.052(2) 0.022(5) Uiso 1 1 d .
C1 C 1.3054(2) 0.40056(6) 0.05328(17) 0.0119(3) Uani 1 1 d .
C2 C 1.17599(19) 0.43869(6) 0.14820(16) 0.0110(3) Uani 1 1 d .
C3 C 1.22519(19) 0.50185(7) 0.17137(17) 0.0128(3) Uani 1 1 d .
H3 H 1.338652 0.516791 0.137404 0.015 Uiso 1 1 calc R
C4 C 1.1071(2) 0.54249(6) 0.24428(17) 0.0129(3) Uani 1 1 d .
H4A H 1.143(3) 0.5861(9) 0.262(2) 0.016(4) Uiso 1 1 d .
C5 C 0.93551(19) 0.52094(6) 0.29458(16) 0.0112(3) Uani 1 1 d .
C6 C 0.88617(19) 0.45761(6) 0.27772(16) 0.0106(3) Uani 1 1 d .
H6 H 0.773847 0.442670 0.313741 0.013 Uiso 1 1 calc R
C7 C 1.00710(19) 0.41737(6) 0.20649(16) 0.0104(3) Uani 1 1 d .
C8 C 0.8112(2) 0.56735(6) 0.36839(17) 0.0119(3) Uani 1 1 d .
C9 C 1.0560(2) 0.30372(7) 0.28303(17) 0.0136(3) Uani 1 1 d .
H9 H 1.163663 0.307674 0.363928 0.016 Uiso 1 1 calc R
C10 C 0.9681(2) 0.24992(7) 0.22816(18) 0.0145(3) Uani 1 1 d .
H10 H 1.003622 0.209576 0.263975 0.017 Uiso 1 1 calc R
C11 C 0.80951(19) 0.32776(7) 0.09144(17) 0.0123(3) Uani 1 1 d .
H11 H 0.719579 0.350266 0.019176 0.015 Uiso 1 1 calc R
Cl1 Cl 0.44320(4) 0.65668(2) 0.55702(4) 0.01349(11) Uani 1 1 d .
O5 O 0.53263(15) 0.70687(5) 0.18916(12) 0.0156(2) Uani 1 1 d .
H5A H 0.542508 0.692621 0.288094 0.023 Uiso 1 1 d G
H5B H 0.528305 0.746712 0.191778 0.023 Uiso 1 1 d G

loop_
_atom_site_aniso_label
_atom_site_aniso_U_11
_atom_site_aniso_U_22
_atom_site_aniso_U_33
_atom_site_aniso_U_23
_atom_site_aniso_U_13
_atom_site_aniso_U_12
O1 0.0157(5) 0.0140(5) 0.0276(6) 0.0006(4) 0.0101(4) -0.0002(4)
O2 0.0165(5) 0.0182(5) 0.0199(6) -0.0094(4) 0.0081(4) -0.0031(4)
O3 0.0235(5) 0.0099(5) 0.0228(6) -0.0017(4) 0.0091(4) -0.0004(4)
O4 0.0168(5) 0.0114(5) 0.0210(5) -0.0027(4) 0.0082(4) 0.0013(4)
N1 0.0111(5) 0.0094(5) 0.0105(6) -0.0006(4) 0.0026(4) -0.0002(4)
N2 0.0136(6) 0.0116(6) 0.0150(6) -0.0030(5) 0.0024(5) -0.0033(4)
C1 0.0138(6) 0.0120(6) 0.0096(6) 0.0024(5) 0.0008(5) 0.0013(5)
C2 0.0114(6) 0.0126(6) 0.0085(6) 0.0011(5) -0.0002(5) 0.0012(5)
C3 0.0129(6) 0.0131(7) 0.0124(7) 0.0023(5) 0.0018(5) -0.0019(5)
C4 0.0158(7) 0.0101(6) 0.0123(7) 0.0008(5) 0.0005(5) -0.0016(5)
C5 0.0153(7) 0.0106(6) 0.0074(6) 0.0002(5) 0.0001(5) 0.0009(5)
C6 0.0116(6) 0.0112(6) 0.0090(6) 0.0009(5) 0.0010(5) -0.0016(5)
C7 0.0126(6) 0.0090(6) 0.0089(6) 0.0005(5) -0.0010(5) -0.0013(5)
C8 0.0153(6) 0.0117(6) 0.0082(6) 0.0008(5) -0.0004(5) 0.0003(5)
C9 0.0144(6) 0.0125(7) 0.0137(7) 0.0012(5) 0.0005(5) 0.0021(5)
C10 0.0166(7) 0.0114(7) 0.0156(7) 0.0001(5) 0.0028(5) 0.0022(5)
C11 0.0107(6) 0.0132(7) 0.0131(7) -0.0007(5) 0.0018(5) -0.0010(5)
Cl1 0.01429(17) 0.01097(17) 0.01544(19) 0.00022(11) 0.00284(12) 0.00158(11)
O5 0.0211(5) 0.0134(5) 0.0124(5) 0.0004(4) 0.0032(4) 0.0031(4)

loop_
_atom_type_symbol
_atom_type_description
_atom_type_scat_dispersion_real
_atom_type_scat_dispersion_imag
_atom_type_scat_source
C C 0.0181 0.0091 'International Tables Vol C Tables 4.2.6.8 and 6.1.1.4'
H H 0.0000 0.0000 'International Tables Vol C Tables 4.2.6.8 and 6.1.1.4'
N N 0.0311 0.0180 'International Tables Vol C Tables 4.2.6.8 and 6.1.1.4'
O O 0.0492 0.0322 'International Tables Vol C Tables 4.2.6.8 and 6.1.1.4'
Cl Cl 0.3639 0.7018 'International Tables Vol C Tables 4.2.6.8 and 6.1.1.4'

loop_
_geom_angle_atom_site_label_1
_geom_angle_atom_site_label_2
_geom_angle_atom_site_label_3
_geom_angle
C1 O2 H2 109.5
C8 O4 H4 109.5
C9 N1 C7 125.71(11)
C11 N1 C7 125.11(12)
C11 N1 C9 109.03(11)
C10 N2 H2A 123.5(12)
C11 N2 H2A 127.1(12)
C11 N2 C10 109.39(12)
O1 C1 O2 123.32(13)
O1 C1 C2 121.62(13)
O2 C1 C2 114.98(12)
C3 C2 C1 115.84(12)
C3 C2 C7 117.98(12)
C7 C2 C1 126.08(12)
C2 C3 H3 119.6
C4 C3 C2 120.74(13)
C4 C3 H3 119.6
C3 C4 H4A 120.4(11)
C3 C4 C5 120.35(13)
C5 C4 H4A 119.2(11)
C4 C5 C8 117.96(12)
C6 C5 C4 120.01(13)
C6 C5 C8 122.02(12)
C5 C6 H6 120.5
C7 C6 C5 118.92(13)
C7 C6 H6 120.5
C2 C7 N1 120.57(12)
C6 C7 N1 117.53(12)
C6 C7 C2 121.90(12)
O3 C8 O4 123.90(13)
O3 C8 C5 122.39(13)
O4 C8 C5 113.71(11)
N1 C9 H9 126.6
C10 C9 N1 106.75(12)
C10 C9 H9 126.6
N2 C10 H10 126.5
C9 C10 N2 107.05(12)
C9 C10 H10 126.5
N1 C11 H11 126.1
N2 C11 N1 107.78(12)
N2 C11 H11 126.1
H5A O5 H5B 109.4

loop_
_geom_bond_atom_site_label_1
_geom_bond_atom_site_label_2
_geom_bond_distance
O1 C1 1.2112(17)
O2 H2 0.8200
O2 C1 1.3232(17)
O3 C8 1.2085(17)
O4 H4 0.8200
O4 C8 1.3287(17)
N1 C7 1.4398(17)
N1 C9 1.3823(17)
N1 C11 1.3338(18)
N2 H2A 0.91(2)
N2 C10 1.3764(18)
N2 C11 1.3257(18)
C1 C2 1.5035(19)
C2 C3 1.3952(19)
C2 C7 1.4050(19)
C3 H3 0.9300
C3 C4 1.383(2)
C4 H4A 0.970(18)
C4 C5 1.395(2)
C5 C6 1.3949(18)
C5 C8 1.4941(19)
C6 H6 0.9300
C6 C7 1.3843(19)
C9 H9 0.9300
C9 C10 1.347(2)
C10 H10 0.9300
C11 H11 0.9300
O5 H5A 0.8508
O5 H5B 0.8499

loop_
_geom_torsion_atom_site_label_1
_geom_torsion_atom_site_label_2
_geom_torsion_atom_site_label_3
_geom_torsion_atom_site_label_4
_geom_torsion
O1 C1 C2 C3 11.8(2)
O1 C1 C2 C7 -171.79(13)
O2 C1 C2 C3 -165.16(12)
O2 C1 C2 C7 11.2(2)
N1 C9 C10 N2 -0.05(16)
C1 C2 C3 C4 174.43(12)
C1 C2 C7 N1 7.7(2)
C1 C2 C7 C6 -173.17(13)
C2 C3 C4 C5 -0.6(2)
C3 C2 C7 N1 -176.00(12)
C3 C2 C7 C6 3.12(19)
C3 C4 C5 C6 2.6(2)
C3 C4 C5 C8 -178.38(12)
C4 C5 C6 C7 -1.8(2)
C4 C5 C8 O3 3.1(2)
C4 C5 C8 O4 -177.22(12)
C5 C6 C7 N1 178.01(11)
C5 C6 C7 C2 -1.1(2)
C6 C5 C8 O3 -177.95(13)
C6 C5 C8 O4 1.75(18)
C7 N1 C9 C10 -175.49(13)
C7 N1 C11 N2 175.40(12)
C7 C2 C3 C4 -2.2(2)
C8 C5 C6 C7 179.29(12)
C9 N1 C7 C2 66.77(18)
C9 N1 C7 C6 -112.39(15)
C9 N1 C11 N2 -0.41(16)
C10 N2 C11 N1 0.37(16)
C11 N1 C7 C2 -108.34(16)
C11 N1 C7 C6 72.50(18)
C11 N1 C9 C10 0.28(16)
C11 N2 C10 C9 -0.20(16)
